data_7122416
loop_
_publ_author_name
'Yoshida, Taira'
'Mori, Keiji'

_publ_section_title
;
 Expeditious synthesis of multisubstituted indoles via multiple hydrogen
 transfers.
;
_journal_issue 90
_journal_name_full 'Chemical communications (Cambridge, England)'
_journal_page_first 12686
_journal_page_last 12689
_journal_paper_doi 10.1039/c8cc07009a
_journal_volume 54
_journal_year 2018
_chemical_formula_sum 'C15 H19 N O3'
_chemical_formula_weight 261.31
_space_group_crystal_system monoclinic
_space_group_IT_number 4
_space_group_name_Hall 'P 2yb'
_space_group_name_H-M_alt 'P 1 21 1'
_symmetry_space_group_name_Hall 'P 2yb'
_symmetry_space_group_name_H-M 'P 1 21 1'
_atom_sites_solution_hydrogens geom
_audit_creation_method SHELXL-2014/6
_audit_update_record
;
2018-08-08 deposited with the CCDC.
2018-09-28 downloaded from the CCDC.
;
_cell_angle_alpha 90
_cell_angle_beta 91.872(2)
_cell_angle_gamma 90
_cell_formula_units_Z 4
_cell_length_a 13.093(2)
_cell_length_b 7.5118(13)
_cell_length_c 14.149(2)
_cell_measurement_reflns_used 1714
_cell_measurement_temperature 123
_cell_measurement_theta_max 24.43
_cell_measurement_theta_min 2.15
_cell_volume 1390.8(4)
_computing_cell_refinement 'APEX2 (Bruker AXS, 2006)'
_computing_data_collection 'APEX2 (Bruker AXS, 2006)'
_computing_data_reduction 'SAINT (Bruker AXS, 2004)'
_computing_molecular_graphics 'XSHELL (Bruker AXS,2002)'
_computing_publication_material 'XCIF (Bruker AXS, 2001)'
_computing_structure_refinement 'SHELXL-97 (Sheldrick, 1997)'
_computing_structure_solution 'SHELXS-97 (Sheldrick, 1997)'
_diffrn_ambient_temperature 123
_diffrn_detector_area_resol_mean 8.333
_diffrn_measured_fraction_theta_full 0.999
_diffrn_measured_fraction_theta_max 0.988
_diffrn_measurement_device_type 'Bruker APEXII CCD area detector'
_diffrn_measurement_method 'phi and omega scans'
_diffrn_radiation_monochromator 'Bruker Helios multilayer confocal mirror'
_diffrn_radiation_source 'Bruker TXS fine-focus rotating anode'
_diffrn_radiation_type MoK\a
_diffrn_radiation_wavelength 0.71073
_diffrn_reflns_av_R_equivalents 0.0283
_diffrn_reflns_av_unetI/netI 0.0637
_diffrn_reflns_Laue_measured_fraction_full 0.999
_diffrn_reflns_Laue_measured_fraction_max 0.988
_diffrn_reflns_limit_h_max 16
_diffrn_reflns_limit_h_min -13
_diffrn_reflns_limit_k_max 7
_diffrn_reflns_limit_k_min -9
_diffrn_reflns_limit_l_max 18
_diffrn_reflns_limit_l_min -14
_diffrn_reflns_number 8016
_diffrn_reflns_point_group_measured_fraction_full 0.895
_diffrn_reflns_point_group_measured_fraction_max 0.862
_diffrn_reflns_theta_full 25.242
_diffrn_reflns_theta_max 27.396
_diffrn_reflns_theta_min 1.440
_exptl_absorpt_coefficient_mu 0.087
_exptl_absorpt_correction_T_max 0.991
_exptl_absorpt_correction_T_min 0.928
_exptl_absorpt_correction_type multi-scan
_exptl_absorpt_process_details
;
SADABS Sheldrick 1996
;
_exptl_crystal_colour colorless
_exptl_crystal_density_diffrn 1.248
_exptl_crystal_description block
_exptl_crystal_F_000 560
_exptl_crystal_size_max 0.100
_exptl_crystal_size_mid 0.100
_exptl_crystal_size_min 0.100
_refine_diff_density_max 0.167
_refine_diff_density_min -0.176
_refine_diff_density_rms 0.042
_refine_ls_abs_structure_details
;
 Flack x determined using 1412 quotients [(I+)-(I-)]/[(I+)+(I-)]
 (Parsons, Flack and Wagner, Acta Cryst. B69 (2013) 249-259).
;
_refine_ls_abs_structure_Flack 0.8(8)
_refine_ls_extinction_method none
_refine_ls_goodness_of_fit_ref 1.004
_refine_ls_hydrogen_treatment constr
_refine_ls_matrix_type full
_refine_ls_number_parameters 349
_refine_ls_number_reflns 5459
_refine_ls_number_restraints 1
_refine_ls_restrained_S_all 1.004
_refine_ls_R_factor_all 0.0680
_refine_ls_R_factor_gt 0.0474
_refine_ls_shift/su_max 0.000
_refine_ls_shift/su_mean 0.000
_refine_ls_structure_factor_coef Fsqd
_refine_ls_weighting_details 'w=1/[\s^2^(Fo^2^)+(0.0422P)^2^] where P=(Fo^2^+2Fc^2^)/3'
_refine_ls_weighting_scheme calc
_refine_ls_wR_factor_gt 0.0909
_refine_ls_wR_factor_ref 0.0998
_reflns_Friedel_coverage 0.621
_reflns_Friedel_fraction_full 0.772
_reflns_Friedel_fraction_max 0.715
_reflns_number_gt 4264
_reflns_number_total 5459
_reflns_threshold_expression 'I > 2\s(I)'
_cod_data_source_file c8cc07009a2.cif
_cod_data_source_block shelxl_a
_cod_depositor_comments 'Adding full bibliography for 7122416.cif.'
_cod_original_cell_volume 1390.9(4)
_cod_database_code 7122416
_shelx_space_group_comment
;
The symmetry employed for this shelxl refinement is uniquely defined
by the following loop, which should always be used as a source of
symmetry information in preference to the above space-group names.
They are only intended as comments.
;
_shelx_estimated_absorpt_t_min 0.991
_shelx_estimated_absorpt_t_max 0.991
_shelxl_version_number 2014/6

loop_
_space_group_symop_operation_xyz
'x, y, z'
'-x, y+1/2, -z'

loop_
_atom_site_label
_atom_site_type_symbol
_atom_site_fract_x
_atom_site_fract_y
_atom_site_fract_z
_atom_site_U_iso_or_equiv
_atom_site_adp_type
_atom_site_occupancy
_atom_site_site_symmetry_order
_atom_site_calc_flag
_atom_site_refinement_flags_posn
_atom_site_refinement_flags_adp
C1 C 0.6899(2) 0.3074(5) 0.5384(2) 0.0221(7) Uani 1 1 d . .
C2 C 0.6843(2) 0.4793(5) 0.5029(2) 0.0241(7) Uani 1 1 d . .
C3 C 0.6182(2) 0.5181(5) 0.4254(2) 0.0319(8) Uani 1 1 d . .
H3 H 0.6171 0.6343 0.3989 0.038 Uiso 1 1 calc R U
C4 C 0.5551(2) 0.3884(6) 0.3878(2) 0.0363(10) Uani 1 1 d . .
H4 H 0.5097 0.4150 0.3359 0.044 Uiso 1 1 calc R U
C5 C 0.5580(2) 0.2192(6) 0.4257(2) 0.0354(9) Uani 1 1 d . .
H5 H 0.5126 0.1309 0.4010 0.042 Uiso 1 1 calc R U
C6 C 0.6263(2) 0.1753(5) 0.4997(2) 0.0300(8) Uani 1 1 d . .
H6 H 0.6295 0.0571 0.5235 0.036 Uiso 1 1 calc R U
C7 C 0.7424(2) 0.6271(5) 0.5494(2) 0.0282(7) Uani 1 1 d . .
C8 C 0.7493(2) 0.6233(5) 0.6572(2) 0.0240(7) Uani 1 1 d . .
C9 C 0.8528(2) 0.6346(6) 0.7949(2) 0.0327(8) Uani 1 1 d . .
H9A H 0.8112 0.7293 0.8217 0.049 Uiso 1 1 calc R U
H9B H 0.9245 0.6512 0.8152 0.049 Uiso 1 1 calc R U
H9C H 0.8288 0.5187 0.8170 0.049 Uiso 1 1 calc R U
C10 C 0.8640(2) 0.2055(5) 0.5762(2) 0.0313(8) Uani 1 1 d . .
H10 H 0.8506 0.0963 0.5373 0.038 Uiso 1 1 calc R U
C11 C 0.9204(3) 0.1518(6) 0.6681(2) 0.0479(11) Uani 1 1 d . .
H11A H 0.9605 0.0420 0.6586 0.058 Uiso 1 1 calc R U
H11B H 0.9675 0.2477 0.6896 0.058 Uiso 1 1 calc R U
C12 C 0.8396(3) 0.1206(6) 0.7403(3) 0.0438(10) Uani 1 1 d . .
H12A H 0.8454 0.2094 0.7919 0.053 Uiso 1 1 calc R U
H12B H 0.8462 -0.0002 0.7679 0.053 Uiso 1 1 calc R U
C13 C 0.7378(2) 0.1406(5) 0.6850(2) 0.0334(8) Uani 1 1 d . .
H13 H 0.7202 0.0250 0.6535 0.040 Uiso 1 1 calc R U
C14 C 0.9204(2) 0.3384(5) 0.5179(2) 0.0356(9) Uani 1 1 d . .
H14A H 0.8792 0.3678 0.4610 0.053 Uiso 1 1 calc R U
H14B H 0.9858 0.2874 0.4996 0.053 Uiso 1 1 calc R U
H14C H 0.9330 0.4467 0.5551 0.053 Uiso 1 1 calc R U
C15 C 0.6497(3) 0.1987(6) 0.7436(2) 0.0444(10) Uani 1 1 d . .
H15A H 0.6676 0.3094 0.7768 0.067 Uiso 1 1 calc R U
H15B H 0.6347 0.1059 0.7898 0.067 Uiso 1 1 calc R U
H15C H 0.5893 0.2187 0.7022 0.067 Uiso 1 1 calc R U
C16 C 0.35879(19) 0.6504(4) 0.86161(19) 0.0168(6) Uani 1 1 d . .
C17 C 0.33566(19) 0.7552(4) 0.94019(19) 0.0183(6) Uani 1 1 d . .
C18 C 0.4083(2) 0.8721(4) 0.9793(2) 0.0230(7) Uani 1 1 d . .
H18 H 0.3907 0.9479 1.0300 0.028 Uiso 1 1 calc R U
C19 C 0.5055(2) 0.8780(4) 0.9446(2) 0.0232(7) Uani 1 1 d . .
H19 H 0.5550 0.9576 0.9712 0.028 Uiso 1 1 calc R U
C20 C 0.5303(2) 0.7673(5) 0.8710(2) 0.0224(7) Uani 1 1 d . .
H20 H 0.5979 0.7682 0.8488 0.027 Uiso 1 1 calc R U
C21 C 0.45805(19) 0.6545(4) 0.82883(19) 0.0196(7) Uani 1 1 d . .
H21 H 0.4763 0.5803 0.7777 0.024 Uiso 1 1 calc R U
C22 C 0.2374(2) 0.7344(5) 0.9869(2) 0.0213(7) Uani 1 1 d . .
C23 C 0.1942(2) 0.5483(5) 0.9953(2) 0.0234(7) Uani 1 1 d . .
C24 C 0.0503(2) 0.3627(6) 0.9764(3) 0.0429(10) Uani 1 1 d . .
H24A H 0.0962 0.2704 0.9535 0.064 Uiso 1 1 calc R U
H24B H -0.0147 0.3581 0.9401 0.064 Uiso 1 1 calc R U
H24C H 0.0378 0.3424 1.0435 0.064 Uiso 1 1 calc R U
C25 C 0.3029(2) 0.3812(4) 0.7715(2) 0.0224(7) Uani 1 1 d . .
H25 H 0.3499 0.4070 0.7189 0.027 Uiso 1 1 calc R U
C26 C 0.1985(2) 0.3250(5) 0.7294(2) 0.0265(8) Uani 1 1 d . .
H26A H 0.2063 0.2509 0.6723 0.032 Uiso 1 1 calc R U
H26B H 0.1593 0.2573 0.7761 0.032 Uiso 1 1 calc R U
C27 C 0.1457(2) 0.5013(5) 0.7046(2) 0.0308(8) Uani 1 1 d . .
H27A H 0.0778 0.5072 0.7333 0.037 Uiso 1 1 calc R U
H27B H 0.1364 0.5138 0.6352 0.037 Uiso 1 1 calc R U
C28 C 0.2156(2) 0.6487(5) 0.7445(2) 0.0259(7) Uani 1 1 d . .
H28 H 0.2626 0.6862 0.6939 0.031 Uiso 1 1 calc R U
C29 C 0.3521(2) 0.2438(5) 0.8371(2) 0.0297(8) Uani 1 1 d . .
H29A H 0.4195 0.2863 0.8592 0.045 Uiso 1 1 calc R U
H29B H 0.3597 0.1312 0.8031 0.045 Uiso 1 1 calc R U
H29C H 0.3089 0.2252 0.8916 0.045 Uiso 1 1 calc R U
C30 C 0.1606(2) 0.8104(5) 0.7785(2) 0.0326(8) Uani 1 1 d . .
H30A H 0.1143 0.7762 0.8283 0.049 Uiso 1 1 calc R U
H30B H 0.1212 0.8638 0.7256 0.049 Uiso 1 1 calc R U
H30C H 0.2105 0.8970 0.8036 0.049 Uiso 1 1 calc R U
N1 N 0.76498(17) 0.2721(4) 0.61217(16) 0.0214(6) Uani 1 1 d . .
N2 N 0.27702(16) 0.5497(4) 0.81891(16) 0.0186(6) Uani 1 1 d . .
O1 O 0.7715(2) 0.7574(4) 0.50860(16) 0.0487(7) Uani 1 1 d . .
O2 O 0.67301(16) 0.6221(3) 0.70234(15) 0.0325(6) Uani 1 1 d . .
O3 O 0.84386(15) 0.6413(3) 0.69223(14) 0.0288(5) Uani 1 1 d . .
O4 O 0.19698(15) 0.8546(3) 1.03010(16) 0.0328(6) Uani 1 1 d . .
O5 O 0.24197(15) 0.4308(3) 1.03481(15) 0.0278(6) Uani 1 1 d . .
O6 O 0.09688(14) 0.5361(3) 0.96485(16) 0.0303(6) Uani 1 1 d . .

loop_
_atom_site_aniso_label
_atom_site_aniso_U_11
_atom_site_aniso_U_22
_atom_site_aniso_U_33
_atom_site_aniso_U_23
_atom_site_aniso_U_13
_atom_site_aniso_U_12
C1 0.0206(14) 0.028(2) 0.0175(15) -0.0009(14) 0.0039(12) -0.0017(13)
C2 0.0273(16) 0.027(2) 0.0183(16) -0.0025(14) 0.0035(13) 0.0052(14)
C3 0.0385(18) 0.033(2) 0.0241(18) -0.0025(16) -0.0019(14) 0.0158(16)
C4 0.0271(16) 0.059(3) 0.0231(18) -0.0103(18) -0.0039(14) 0.0150(17)
C5 0.0242(16) 0.055(3) 0.0274(18) -0.0114(18) 0.0016(13) -0.0095(17)
C6 0.0327(17) 0.032(2) 0.0254(17) -0.0051(15) 0.0015(14) -0.0106(15)
C7 0.0382(17) 0.021(2) 0.0255(17) 0.0024(16) 0.0021(14) 0.0032(16)
C8 0.0306(16) 0.0135(18) 0.0279(17) 0.0002(15) 0.0007(14) 0.0018(14)
C9 0.0404(19) 0.030(2) 0.0276(17) -0.0012(17) -0.0084(14) -0.0025(17)
C10 0.0277(16) 0.029(2) 0.0361(19) -0.0055(16) -0.0070(14) 0.0044(15)
C11 0.043(2) 0.053(3) 0.046(2) -0.001(2) -0.0162(18) 0.016(2)
C12 0.074(3) 0.021(2) 0.035(2) 0.0062(18) -0.0175(19) 0.0012(19)
C13 0.055(2) 0.020(2) 0.0247(17) 0.0042(17) -0.0034(15) -0.0112(17)
C14 0.0272(16) 0.039(3) 0.041(2) -0.0065(18) 0.0055(15) 0.0005(16)
C15 0.064(2) 0.042(3) 0.0268(19) 0.0014(17) 0.0110(17) -0.021(2)
C16 0.0167(13) 0.0165(17) 0.0170(14) 0.0043(13) -0.0022(11) 0.0003(12)
C17 0.0152(13) 0.0206(18) 0.0189(15) 0.0026(13) -0.0007(11) 0.0007(12)
C18 0.0261(15) 0.0223(19) 0.0204(16) -0.0017(14) -0.0032(13) -0.0001(14)
C19 0.0194(14) 0.0232(19) 0.0265(17) 0.0035(14) -0.0055(12) -0.0062(13)
C20 0.0187(14) 0.024(2) 0.0243(16) 0.0050(14) 0.0012(12) -0.0026(13)
C21 0.0185(14) 0.0230(19) 0.0174(14) 0.0026(14) 0.0007(11) 0.0015(13)
C22 0.0178(13) 0.026(2) 0.0198(15) -0.0012(14) -0.0015(11) 0.0043(13)
C23 0.0179(14) 0.032(2) 0.0209(16) 0.0003(15) 0.0047(12) -0.0003(14)
C24 0.0259(17) 0.046(3) 0.057(2) 0.017(2) -0.0024(16) -0.0156(17)
C25 0.0234(14) 0.0216(19) 0.0219(16) -0.0042(14) -0.0004(12) -0.0014(13)
C26 0.0248(15) 0.027(2) 0.0278(17) -0.0045(15) -0.0033(13) -0.0055(14)
C27 0.0284(16) 0.030(2) 0.0333(19) -0.0061(16) -0.0087(14) -0.0031(15)
C28 0.0245(15) 0.028(2) 0.0250(16) 0.0013(16) -0.0071(13) -0.0008(14)
C29 0.0327(17) 0.022(2) 0.0346(19) -0.0032(16) -0.0026(14) 0.0013(14)
C30 0.0312(17) 0.030(2) 0.0360(19) 0.0010(16) -0.0121(15) 0.0060(15)
N1 0.0261(12) 0.0196(16) 0.0184(13) 0.0022(11) -0.0009(10) -0.0030(11)
N2 0.0178(11) 0.0182(15) 0.0195(13) -0.0005(11) -0.0029(10) 0.0007(10)
O1 0.093(2) 0.0247(17) 0.0280(14) 0.0045(12) 0.0010(13) -0.0141(15)
O2 0.0330(12) 0.0350(16) 0.0296(12) -0.0058(12) 0.0031(10) 0.0056(11)
O3 0.0324(11) 0.0284(14) 0.0257(11) -0.0041(11) 0.0016(9) -0.0052(11)
O4 0.0261(11) 0.0369(17) 0.0357(13) -0.0092(12) 0.0060(10) 0.0022(11)
O5 0.0221(11) 0.0314(16) 0.0300(13) 0.0093(11) 0.0004(9) 0.0002(10)
O6 0.0149(10) 0.0367(16) 0.0393(13) 0.0084(12) -0.0010(9) -0.0057(10)

loop_
_atom_type_symbol
_atom_type_description
_atom_type_scat_dispersion_real
_atom_type_scat_dispersion_imag
_atom_type_scat_source
C C 0.0033 0.0016 'International Tables Vol C Tables 4.2.6.8 and 6.1.1.4'
H H 0.0000 0.0000 'International Tables Vol C Tables 4.2.6.8 and 6.1.1.4'
N N 0.0061 0.0033 'International Tables Vol C Tables 4.2.6.8 and 6.1.1.4'
O O 0.0106 0.0060 'International Tables Vol C Tables 4.2.6.8 and 6.1.1.4'

loop_
_geom_angle_atom_site_label_1
_geom_angle_atom_site_label_2
_geom_angle_atom_site_label_3
_geom_angle
C2 C1 C6 119.7(3)
C2 C1 N1 117.5(3)
C6 C1 N1 122.7(3)
C1 C2 C3 120.0(3)
C1 C2 C7 121.0(3)
C3 C2 C7 118.9(3)
C4 C3 C2 120.2(4)
C4 C3 H3 119.9
C2 C3 H3 119.9
C3 C4 C5 119.6(3)
C3 C4 H4 120.2
C5 C4 H4 120.2
C4 C5 C6 121.3(3)
C4 C5 H5 119.4
C6 C5 H5 119.4
C5 C6 C1 119.1(4)
C5 C6 H6 120.4
C1 C6 H6 120.4
O1 C7 C2 124.1(3)
O1 C7 C8 119.0(3)
C2 C7 C8 116.2(3)
O2 C8 O3 125.7(3)
O2 C8 C7 120.5(3)
O3 C8 C7 113.4(3)
O3 C9 H9A 109.5
O3 C9 H9B 109.5
H9A C9 H9B 109.5
O3 C9 H9C 109.5
H9A C9 H9C 109.5
H9B C9 H9C 109.5
N1 C10 C14 114.3(3)
N1 C10 C11 101.5(2)
C14 C10 C11 114.2(3)
N1 C10 H10 108.9
C14 C10 H10 108.9
C11 C10 H10 108.9
C12 C11 C10 106.7(3)
C12 C11 H11A 110.4
C10 C11 H11A 110.4
C12 C11 H11B 110.4
C10 C11 H11B 110.4
H11A C11 H11B 108.6
C11 C12 C13 104.8(3)
C11 C12 H12A 110.8
C13 C12 H12A 110.8
C11 C12 H12B 110.8
C13 C12 H12B 110.8
H12A C12 H12B 108.9
N1 C13 C15 113.3(3)
N1 C13 C12 101.3(3)
C15 C13 C12 114.7(3)
N1 C13 H13 109.1
C15 C13 H13 109.1
C12 C13 H13 109.1
C10 C14 H14A 109.5
C10 C14 H14B 109.5
H14A C14 H14B 109.5
C10 C14 H14C 109.5
H14A C14 H14C 109.5
H14B C14 H14C 109.5
C13 C15 H15A 109.5
C13 C15 H15B 109.5
H15A C15 H15B 109.5
C13 C15 H15C 109.5
H15A C15 H15C 109.5
H15B C15 H15C 109.5
C21 C16 C17 118.6(3)
C21 C16 N2 124.4(3)
C17 C16 N2 117.0(2)
C18 C17 C16 120.3(2)
C18 C17 C22 118.8(3)
C16 C17 C22 120.7(3)
C19 C18 C17 120.3(3)
C19 C18 H18 119.9
C17 C18 H18 119.9
C20 C19 C18 119.4(3)
C20 C19 H19 120.3
C18 C19 H19 120.3
C19 C20 C21 121.2(3)
C19 C20 H20 119.4
C21 C20 H20 119.4
C20 C21 C16 119.9(3)
C20 C21 H21 120.0
C16 C21 H21 120.0
O4 C22 C17 123.1(3)
O4 C22 C23 118.3(3)
C17 C22 C23 117.8(3)
O5 C23 O6 125.0(3)
O5 C23 C22 121.4(3)
O6 C23 C22 113.1(3)
O6 C24 H24A 109.5
O6 C24 H24B 109.5
H24A C24 H24B 109.5
O6 C24 H24C 109.5
H24A C24 H24C 109.5
H24B C24 H24C 109.5
N2 C25 C29 113.8(2)
N2 C25 C26 101.4(2)
C29 C25 C26 114.0(3)
N2 C25 H25 109.1
C29 C25 H25 109.1
C26 C25 H25 109.1
C27 C26 C25 104.0(3)
C27 C26 H26A 111.0
C25 C26 H26A 111.0
C27 C26 H26B 111.0
C25 C26 H26B 111.0
H26A C26 H26B 109.0
C26 C27 C28 106.3(2)
C26 C27 H27A 110.5
C28 C27 H27A 110.5
C26 C27 H27B 110.5
C28 C27 H27B 110.5
H27A C27 H27B 108.7
C30 C28 N2 115.4(2)
C30 C28 C27 114.6(2)
N2 C28 C27 101.6(3)
C30 C28 H28 108.3
N2 C28 H28 108.3
C27 C28 H28 108.3
C25 C29 H29A 109.5
C25 C29 H29B 109.5
H29A C29 H29B 109.5
C25 C29 H29C 109.5
H29A C29 H29C 109.5
H29B C29 H29C 109.5
C28 C30 H30A 109.5
C28 C30 H30B 109.5
H30A C30 H30B 109.5
C28 C30 H30C 109.5
H30A C30 H30C 109.5
H30B C30 H30C 109.5
C1 N1 C13 117.1(2)
C1 N1 C10 113.3(2)
C13 N1 C10 104.1(3)
C16 N2 C25 117.8(2)
C16 N2 C28 114.3(3)
C25 N2 C28 103.4(2)
C8 O3 C9 114.5(2)
C23 O6 C24 115.2(3)

loop_
_geom_bond_atom_site_label_1
_geom_bond_atom_site_label_2
_geom_bond_distance
C1 C2 1.387(5)
C1 C6 1.396(4)
C1 N1 1.435(3)
C2 C3 1.406(4)
C2 C7 1.487(5)
C3 C4 1.373(5)
C3 H3 0.9500
C4 C5 1.380(5)
C4 H4 0.9500
C5 C6 1.393(5)
C5 H5 0.9500
C6 H6 0.9500
C7 O1 1.205(4)
C7 C8 1.525(4)
C8 O2 1.204(3)
C8 O3 1.325(3)
C9 O3 1.455(3)
C9 H9A 0.9800
C9 H9B 0.9800
C9 H9C 0.9800
C10 N1 1.495(4)
C10 C14 1.504(5)
C10 C11 1.528(4)
C10 H10 1.0000
C11 C12 1.512(5)
C11 H11A 0.9900
C11 H11B 0.9900
C12 C13 1.530(5)
C12 H12A 0.9900
C12 H12B 0.9900
C13 N1 1.480(4)
C13 C15 1.507(5)
C13 H13 1.0000
C14 H14A 0.9800
C14 H14B 0.9800
C14 H14C 0.9800
C15 H15A 0.9800
C15 H15B 0.9800
C15 H15C 0.9800
C16 C21 1.394(4)
C16 C17 1.403(4)
C16 N2 1.429(4)
C17 C18 1.395(4)
C17 C22 1.473(4)
C18 C19 1.380(4)
C18 H18 0.9500
C19 C20 1.379(4)
C19 H19 0.9500
C20 C21 1.390(4)
C20 H20 0.9500
C21 H21 0.9500
C22 O4 1.221(4)
C22 C23 1.515(5)
C23 O5 1.208(4)
C23 O6 1.335(3)
C24 O6 1.450(4)
C24 H24A 0.9800
C24 H24B 0.9800
C24 H24C 0.9800
C25 N2 1.477(4)
C25 C29 1.518(4)
C25 C26 1.531(4)
C25 H25 1.0000
C26 C27 1.530(5)
C26 H26A 0.9900
C26 H26B 0.9900
C27 C28 1.532(5)
C27 H27A 0.9900
C27 H27B 0.9900
C28 C30 1.499(5)
C28 N2 1.501(4)
C28 H28 1.0000
C29 H29A 0.9800
C29 H29B 0.9800
C29 H29C 0.9800
C30 H30A 0.9800
C30 H30B 0.9800
C30 H30C 0.9800
